data_4328716
loop_
_publ_author_name
'Jin-Cheng Wu'
'Liang Zhao'
'De-Xian Wang'
'Mei-Xiang Wang'

_publ_section_title
;
 Structural Diversity in Coordination Self-Assembled Networks of a
 Multimodal Ligand Azacalix[4]pyrazine
;
_journal_name_full 'Inorganic Chemistry'
_journal_page_first 3860
_journal_page_last 3867
_journal_paper_doi 10.1021/ic3000679
_journal_volume 51
_journal_year 2012
_chemical_formula_moiety 'C40 H40 Cu5 I5 N24'
_chemical_formula_sum 'C40 H40 Cu5 I5 N24'
_chemical_formula_weight 1809.16
_chemical_name_systematic
; 
 ? 
;
_space_group_IT_number 59
_symmetry_cell_setting orthorhombic
_symmetry_space_group_name_Hall '-P 2ab 2a'
_symmetry_space_group_name_H-M 'P m m n :2'
_atom_sites_solution_hydrogens geom
_atom_sites_solution_primary direct
_atom_sites_solution_secondary difmap
_audit_creation_method SHELXL-97
_cell_angle_alpha 90.00
_cell_angle_beta 90.00
_cell_angle_gamma 90.00
_cell_formula_units_Z 4
_cell_length_a 24.142(2)
_cell_length_b 35.780(7)
_cell_length_c 9.2090(10)
_cell_measurement_reflns_used 17050
_cell_measurement_temperature 113(2)
_cell_measurement_theta_max 28.00
_cell_measurement_theta_min 1.40
_cell_volume 7954.7(19)
_computing_cell_refinement 'CrystalClear-SM Expert 2.0 r2'
_computing_data_collection 'CrystalClear-SM Expert 2.0 r2 (Rigaku, 2009)'
_computing_data_reduction 'CrystalClear-SM Expert 2.0 r2'
_computing_molecular_graphics 'CrystalStructure 4.0'
_computing_publication_material 'CrystalStructure 4.0 (Rigaku, 2009)'
_computing_structure_refinement 'SHELXL-97 (Sheldrick, 1997)'
_computing_structure_solution 'SHELXS-97 (Sheldrick, 1990)'
_diffrn_ambient_temperature 113(2)
_diffrn_measured_fraction_theta_full 0.999
_diffrn_measured_fraction_theta_max 0.999
_diffrn_measurement_device_type 'Rigaku Saturn724 CCD camera'
_diffrn_measurement_method '\w and \f scans'
_diffrn_radiation_monochromator multilayer
_diffrn_radiation_source 'rotating anode'
_diffrn_radiation_type MoK\a
_diffrn_radiation_wavelength 0.71075
_diffrn_reflns_av_R_equivalents 0.0523
_diffrn_reflns_av_sigmaI/netI 0.0380
_diffrn_reflns_limit_h_max 31
_diffrn_reflns_limit_h_min -31
_diffrn_reflns_limit_k_max 47
_diffrn_reflns_limit_k_min -33
_diffrn_reflns_limit_l_max 12
_diffrn_reflns_limit_l_min -12
_diffrn_reflns_number 53871
_diffrn_reflns_theta_full 27.85
_diffrn_reflns_theta_max 27.85
_diffrn_reflns_theta_min 1.69
_diffrn_standards_decay_% 0
_diffrn_standards_interval_count 0
_diffrn_standards_interval_time 0
_diffrn_standards_number 0
_exptl_absorpt_coefficient_mu 3.294
_exptl_absorpt_correction_T_max 0.8269
_exptl_absorpt_correction_T_min 0.5310
_exptl_absorpt_correction_type multi-scan
_exptl_absorpt_process_details CrystalClear
_exptl_crystal_colour colorless
_exptl_crystal_density_diffrn 1.511
_exptl_crystal_description prism
_exptl_crystal_F_000 3432
_exptl_crystal_size_max 0.22
_exptl_crystal_size_mid 0.18
_exptl_crystal_size_min 0.06
_platon_squeeze_details
;
;
_refine_diff_density_max 2.297
_refine_diff_density_min -2.316
_refine_diff_density_rms 0.149
_refine_ls_extinction_method none
_refine_ls_goodness_of_fit_ref 1.040
_refine_ls_hydrogen_treatment constr
_refine_ls_matrix_type full
_refine_ls_number_parameters 350
_refine_ls_number_reflns 9815
_refine_ls_number_restraints 0
_refine_ls_restrained_S_all 1.040
_refine_ls_R_factor_all 0.0940
_refine_ls_R_factor_gt 0.0729
_refine_ls_shift/su_max 0.001
_refine_ls_shift/su_mean 0.000
_refine_ls_structure_factor_coef Fsqd
_refine_ls_weighting_details 'calc w=1/[\s^2^(Fo^2^)+(0.0953P)^2^+25.6131P] where P=(Fo^2^+2Fc^2^)/3'
_refine_ls_weighting_scheme calc
_refine_ls_wR_factor_gt 0.1930
_refine_ls_wR_factor_ref 0.2069
_reflns_number_gt 7560
_reflns_number_total 9815
_reflns_threshold_expression >2sigma(I)
_cod_data_source_file ic3000679_si_002_6.cif
_cod_data_source_block 5
_cod_original_sg_symbol_H-M 'P m m n'
_cod_database_code 4328716

loop_
_symmetry_equiv_pos_as_xyz
'x, y, z'
'-x+1/2, y, z'
'x, -y+1/2, z'
'-x+1/2, -y+1/2, z'
'-x, -y, -z'
'x-1/2, -y, -z'
'-x, y-1/2, -z'
'x-1/2, y-1/2, -z'

loop_
_atom_site_label
_atom_site_type_symbol
_atom_site_fract_x
_atom_site_fract_y
_atom_site_fract_z
_atom_site_U_iso_or_equiv
_atom_site_adp_type
_atom_site_occupancy
_atom_site_symmetry_multiplicity
_atom_site_calc_flag
_atom_site_refinement_flags
Cu1 Cu 0.50677(5) 0.7500 0.18964(12) 0.0422(3) Uani 1 2 d S
Cu2 Cu 0.50716(6) 0.78416(3) -0.07049(10) 0.0781(4) Uani 1 1 d .
Cu3 Cu 0.2500 0.96292(4) 0.43956(17) 0.0635(4) Uani 1 2 d S
Cu4 Cu 0.2500 1.02934(4) 0.55169(17) 0.0598(4) Uani 1 2 d S
I1 I 0.60263(4) 0.7500 0.05481(8) 0.0705(2) Uani 1 2 d S
I2 I 0.41109(3) 0.7500 0.05069(7) 0.05226(19) Uani 1 2 d S
I3 I 0.50866(4) 0.7500 -0.31765(7) 0.0633(2) Uani 1 2 d S
I4 I 0.2500 0.96993(2) 0.72254(9) 0.0621(2) Uani 1 2 d S
I5 I 0.2500 1.022772(19) 0.26866(9) 0.0589(2) Uani 1 2 d S
N1 N 0.5061(2) 0.79674(16) 0.3181(6) 0.0441(13) Uani 1 1 d .
N2 N 0.5049(3) 0.85520(18) 0.5230(7) 0.065(2) Uani 1 1 d .
N3 N 0.3164(3) 0.92969(18) 0.3772(7) 0.0622(16) Uani 1 1 d .
N4 N 0.4032(3) 0.88400(15) 0.2916(7) 0.0577(16) Uani 1 1 d .
N5 N 0.5029(3) 0.91356(18) 0.0594(6) 0.062(2) Uani 1 1 d .
N6 N 0.5052(3) 0.83778(16) -0.0094(6) 0.0540(17) Uani 1 1 d .
N7 N 0.6030(3) 0.88741(17) 0.2938(6) 0.0608(17) Uani 1 1 d .
N8 N 0.6846(3) 0.93639(18) 0.3853(8) 0.0668(18) Uani 1 1 d .
N9 N 0.4067(3) 0.85595(19) 0.5155(6) 0.076(2) Uani 1 1 d .
N10 N 0.4036(4) 0.9103(2) 0.0596(7) 0.074(2) Uani 1 1 d .
N11 N 0.6009(4) 0.9146(2) 0.0659(7) 0.075(2) Uani 1 1 d .
N12 N 0.6021(4) 0.8580(2) 0.5148(7) 0.086(3) Uani 1 1 d .
C1 C 0.5538(3) 0.81159(17) 0.3660(7) 0.0500(17) Uani 1 1 d .
H1 H 0.5883 0.8026 0.3306 0.060 Uiso 1 1 calc R
C2 C 0.5521(4) 0.84077(19) 0.4697(7) 0.056(2) Uani 1 1 d .
C3 C 0.4573(4) 0.83971(17) 0.4692(6) 0.055(2) Uani 1 1 d .
C4 C 0.4585(3) 0.81084(16) 0.3680(7) 0.0471(15) Uani 1 1 d .
H4 H 0.4245 0.8009 0.3333 0.056 Uiso 1 1 calc R
C5 C 0.3821(4) 0.8815(2) 0.4290(9) 0.070(3) Uani 1 1 d .
C6 C 0.3390(4) 0.9046(2) 0.4687(8) 0.069(2) Uani 1 1 d .
H6 H 0.3247 0.9027 0.5645 0.083 Uiso 1 1 calc R
C7 C 0.3358(4) 0.9319(2) 0.2424(10) 0.067(2) Uani 1 1 d .
H7 H 0.3191 0.9483 0.1743 0.080 Uiso 1 1 calc R
C8 C 0.3812(4) 0.90954(19) 0.2013(7) 0.058(2) Uani 1 1 d .
C9 C 0.4566(4) 0.8929(2) 0.0391(7) 0.060(2) Uani 1 1 d .
C10 C 0.4584(4) 0.85525(18) 0.0069(8) 0.0555(19) Uani 1 1 d .
H10 H 0.4247 0.8418 -0.0036 0.067 Uiso 1 1 calc R
C11 C 0.5516(4) 0.85750(18) 0.0113(7) 0.0537(18) Uani 1 1 d .
H11 H 0.5863 0.8452 0.0028 0.064 Uiso 1 1 calc R
C12 C 0.5510(4) 0.8953(2) 0.0446(7) 0.0566(19) Uani 1 1 d .
C13 C 0.6231(4) 0.9140(2) 0.2061(8) 0.063(2) Uani 1 1 d .
C14 C 0.6646(4) 0.9386(2) 0.2474(9) 0.066(2) Uani 1 1 d .
H14 H 0.6787 0.9566 0.1811 0.079 Uiso 1 1 calc R
C15 C 0.6647(4) 0.9100(2) 0.4748(11) 0.074(2) Uani 1 1 d .
H15 H 0.6784 0.9081 0.5712 0.088 Uiso 1 1 calc R
C16 C 0.6239(4) 0.8852(2) 0.4264(7) 0.062(2) Uani 1 1 d .
C17 C 0.3964(6) 0.8564(3) 0.6744(10) 0.124(5) Uani 1 1 d .
H17A H 0.4050 0.8812 0.7132 0.185 Uiso 1 1 calc R
H17B H 0.4199 0.8377 0.7217 0.185 Uiso 1 1 calc R
H17C H 0.3574 0.8506 0.6931 0.185 Uiso 1 1 calc R
C18 C 0.3943(6) 0.9438(3) -0.0305(13) 0.118(5) Uani 1 1 d .
H18A H 0.4051 0.9661 0.0242 0.178 Uiso 1 1 calc R
H18B H 0.3550 0.9455 -0.0563 0.178 Uiso 1 1 calc R
H18C H 0.4166 0.9421 -0.1192 0.178 Uiso 1 1 calc R
C19 C 0.6073(6) 0.9496(3) -0.0192(11) 0.115(5) Uani 1 1 d .
H19A H 0.5895 0.9703 0.0328 0.172 Uiso 1 1 calc R
H19B H 0.5898 0.9465 -0.1145 0.172 Uiso 1 1 calc R
H19C H 0.6467 0.9551 -0.0320 0.172 Uiso 1 1 calc R
C20 C 0.6148(7) 0.8569(3) 0.6711(9) 0.138(6) Uani 1 1 d .
H20A H 0.6550 0.8556 0.6848 0.207 Uiso 1 1 calc R
H20B H 0.5974 0.8349 0.7147 0.207 Uiso 1 1 calc R
H20C H 0.6005 0.8796 0.7178 0.207 Uiso 1 1 calc R

loop_
_atom_site_aniso_label
_atom_site_aniso_U_11
_atom_site_aniso_U_22
_atom_site_aniso_U_33
_atom_site_aniso_U_23
_atom_site_aniso_U_13
_atom_site_aniso_U_12
Cu1 0.0665(7) 0.0249(5) 0.0353(6) 0.000 -0.0037(5) 0.000
Cu2 0.1747(13) 0.0238(5) 0.0358(5) -0.0043(3) -0.0017(5) -0.0022(5)
Cu3 0.0598(8) 0.0401(7) 0.0906(11) 0.0162(7) 0.000 0.000
Cu4 0.0508(7) 0.0435(7) 0.0851(10) 0.0121(6) 0.000 0.000
I1 0.0812(5) 0.0862(6) 0.0441(4) 0.000 0.0117(3) 0.000
I2 0.0713(4) 0.0426(4) 0.0429(4) 0.000 -0.0162(3) 0.000
I3 0.1339(7) 0.0257(3) 0.0303(3) 0.000 -0.0032(3) 0.000
I4 0.0643(4) 0.0455(4) 0.0764(5) 0.0181(3) 0.000 0.000
I5 0.0639(4) 0.0376(3) 0.0751(5) 0.0155(3) 0.000 0.000
N1 0.068(4) 0.036(3) 0.028(3) 0.010(2) -0.004(2) -0.002(2)
N2 0.137(7) 0.029(3) 0.028(3) 0.001(2) -0.010(3) -0.004(3)
N3 0.081(4) 0.048(4) 0.057(4) 0.015(3) -0.006(3) 0.010(3)
N4 0.086(4) 0.032(3) 0.055(4) 0.000(3) -0.011(3) 0.007(3)
N5 0.134(7) 0.026(3) 0.026(3) 0.005(2) -0.006(3) -0.002(3)
N6 0.110(5) 0.027(3) 0.025(3) -0.003(2) -0.002(3) -0.010(3)
N7 0.102(5) 0.047(3) 0.033(3) 0.007(2) 0.002(3) -0.029(3)
N8 0.087(5) 0.048(4) 0.065(4) 0.003(3) 0.004(4) -0.024(3)
N9 0.134(7) 0.065(4) 0.028(3) 0.007(3) 0.015(3) 0.053(4)
N10 0.112(6) 0.053(4) 0.056(4) 0.018(3) -0.011(4) 0.026(4)
N11 0.119(6) 0.065(4) 0.041(4) 0.016(3) -0.009(3) -0.041(4)
N12 0.148(7) 0.080(5) 0.031(3) 0.016(3) -0.021(4) -0.067(5)
C1 0.081(5) 0.033(3) 0.036(3) -0.008(3) 0.002(3) -0.020(3)
C2 0.103(6) 0.032(3) 0.035(3) 0.002(3) -0.004(4) -0.018(4)
C3 0.119(7) 0.023(3) 0.022(3) 0.002(2) -0.003(3) 0.015(4)
C4 0.076(5) 0.025(3) 0.041(4) 0.002(2) -0.005(3) 0.007(3)
C5 0.124(8) 0.032(4) 0.054(5) -0.005(3) 0.002(4) 0.027(4)
C6 0.112(7) 0.070(5) 0.027(3) 0.003(3) 0.005(4) 0.029(5)
C7 0.084(6) 0.041(4) 0.075(6) 0.015(4) -0.018(4) 0.010(4)
C8 0.106(6) 0.034(3) 0.034(3) 0.008(3) -0.019(4) 0.013(4)
C9 0.108(6) 0.043(4) 0.030(3) 0.010(3) -0.009(3) -0.002(4)
C10 0.097(6) 0.028(3) 0.042(4) 0.004(3) -0.011(4) -0.002(4)
C11 0.097(6) 0.036(3) 0.028(3) 0.003(3) 0.017(3) 0.000(4)
C12 0.102(6) 0.042(4) 0.026(3) 0.010(3) 0.003(3) -0.008(4)
C13 0.100(6) 0.037(4) 0.051(4) 0.003(3) 0.008(4) -0.015(4)
C14 0.087(6) 0.050(4) 0.061(5) 0.024(4) 0.011(4) -0.017(4)
C15 0.083(6) 0.059(5) 0.079(6) 0.010(4) 0.004(5) -0.025(4)
C16 0.115(7) 0.041(4) 0.032(4) 0.005(3) 0.001(4) -0.025(4)
C17 0.207(14) 0.119(9) 0.044(5) 0.011(5) 0.019(7) 0.089(10)
C18 0.162(12) 0.094(8) 0.100(9) 0.045(7) 0.009(8) 0.061(8)
C19 0.158(11) 0.118(9) 0.069(7) 0.054(6) -0.025(7) -0.059(9)
C20 0.272(17) 0.109(9) 0.032(5) 0.026(5) -0.030(7) -0.115(10)

loop_
_atom_type_symbol
_atom_type_description
_atom_type_scat_dispersion_real
_atom_type_scat_dispersion_imag
_atom_type_scat_source
C C 0.0033 0.0016 'International Tables Vol C Tables 4.2.6.8 and 6.1.1.4'
H H 0.0000 0.0000 'International Tables Vol C Tables 4.2.6.8 and 6.1.1.4'
N N 0.0061 0.0033 'International Tables Vol C Tables 4.2.6.8 and 6.1.1.4'
I I -0.4742 1.8119 'International Tables Vol C Tables 4.2.6.8 and 6.1.1.4'
Cu Cu 0.3201 1.2651 'International Tables Vol C Tables 4.2.6.8 and 6.1.1.4'

loop_
_geom_angle_atom_site_label_1
_geom_angle_atom_site_label_2
_geom_angle_atom_site_label_3
_geom_angle
_geom_angle_site_symmetry_1
_geom_angle_site_symmetry_3
N1 Cu1 N1 109.4(3) . 3_565
N1 Cu1 I1 106.25(16) . .
N1 Cu1 I1 106.25(16) 3_565 .
N1 Cu1 I2 105.85(15) . .
N1 Cu1 I2 105.85(15) 3_565 .
I1 Cu1 I2 122.80(5) . .
N1 Cu1 Cu2 98.25(15) . .
N1 Cu1 Cu2 152.31(15) 3_565 .
I1 Cu1 Cu2 64.90(4) . .
I2 Cu1 Cu2 64.62(4) . .
N1 Cu1 Cu2 152.31(15) . 3_565
N1 Cu1 Cu2 98.24(15) 3_565 3_565
I1 Cu1 Cu2 64.90(4) . 3_565
I2 Cu1 Cu2 64.62(4) . 3_565
Cu2 Cu1 Cu2 54.07(5) . 3_565
N6 Cu2 Cu2 163.60(17) . 3_565
N6 Cu2 I3 134.59(17) . .
Cu2 Cu2 I3 61.77(2) 3_565 .
N6 Cu2 Cu1 100.68(17) . .
Cu2 Cu2 Cu1 62.97(2) 3_565 .
I3 Cu2 Cu1 124.73(4) . .
N6 Cu2 I2 106.41(19) . .
Cu2 Cu2 I2 64.60(2) 3_565 .
I3 Cu2 I2 98.83(4) . .
Cu1 Cu2 I2 56.86(3) . .
N6 Cu2 I1 108.4(2) . .
Cu2 Cu2 I1 64.63(2) 3_565 .
I3 Cu2 I1 98.18(4) . .
Cu1 Cu2 I1 56.48(4) . .
I2 Cu2 I1 108.39(4) . .
N3 Cu3 N3 101.0(4) . 2
N3 Cu3 Cu4 129.4(2) . .
N3 Cu3 Cu4 129.4(2) 2 .
N3 Cu3 I4 109.27(19) . .
N3 Cu3 I4 109.27(19) 2 .
Cu4 Cu3 I4 61.02(5) . .
N3 Cu3 I5 107.32(18) . .
N3 Cu3 I5 107.32(18) 2 .
Cu4 Cu3 I5 59.80(5) . .
I4 Cu3 I5 120.82(6) . .
N8 Cu4 N8 98.7(4) 5_676 6_576
N8 Cu4 Cu3 130.6(2) 5_676 .
N8 Cu4 Cu3 130.6(2) 6_576 .
N8 Cu4 I5 109.3(2) 5_676 .
N8 Cu4 I5 109.3(2) 6_576 .
Cu3 Cu4 I5 61.36(5) . .
N8 Cu4 I4 107.9(2) 5_676 .
N8 Cu4 I4 107.9(2) 6_576 .
Cu3 Cu4 I4 59.99(5) . .
I5 Cu4 I4 121.35(6) . .
Cu1 I1 Cu2 58.62(4) . 3_565
Cu1 I1 Cu2 58.62(4) . .
Cu2 I1 Cu2 50.74(4) 3_565 .
Cu1 I2 Cu2 58.52(3) . .
Cu1 I2 Cu2 58.52(3) . 3_565
Cu2 I2 Cu2 50.81(4) . 3_565
Cu2 I3 Cu2 56.47(5) . 3_565
Cu3 I4 Cu4 58.99(5) . .
Cu4 I5 Cu3 58.84(5) . .
C4 N1 C1 118.4(6) . .
C4 N1 Cu1 120.8(5) . .
C1 N1 Cu1 120.4(5) . .
C2 N2 C3 115.2(6) . .
C7 N3 C6 118.7(7) . .
C7 N3 Cu3 119.8(5) . .
C6 N3 Cu3 121.4(6) . .
C8 N4 C5 118.0(7) . .
C12 N5 C9 115.8(7) . .
C10 N6 C11 117.2(7) . .
C10 N6 Cu2 120.9(5) . .
C11 N6 Cu2 121.8(5) . .
C16 N7 C13 117.4(7) . .
C15 N8 C14 119.2(7) . .
C15 N8 Cu4 120.9(6) . 5_676
C14 N8 Cu4 119.7(5) . 5_676
C5 N9 C3 118.7(7) . .
C5 N9 C17 120.0(7) . .
C3 N9 C17 116.5(7) . .
C8 N10 C9 117.1(6) . .
C8 N10 C18 118.4(8) . .
C9 N10 C18 114.5(8) . .
C13 N11 C12 116.8(6) . .
C13 N11 C19 117.4(7) . .
C12 N11 C19 115.5(8) . .
C16 N12 C2 117.5(7) . .
C16 N12 C20 121.3(7) . .
C2 N12 C20 116.8(7) . .
N1 C1 C2 119.3(7) . .
N1 C1 H1 120.3 . .
C2 C1 H1 120.3 . .
N2 C2 C1 123.6(7) . .
N2 C2 N12 116.6(7) . .
C1 C2 N12 119.7(8) . .
N2 C3 C4 121.7(8) . .
N2 C3 N9 116.6(6) . .
C4 C3 N9 121.6(8) . .
N1 C4 C3 121.9(7) . .
N1 C4 H4 119.1 . .
C3 C4 H4 119.1 . .
N9 C5 N4 115.2(7) . .
N9 C5 C6 125.6(8) . .
N4 C5 C6 119.2(7) . .
N3 C6 C5 122.7(7) . .
N3 C6 H6 118.7 . .
C5 C6 H6 118.7 . .
N3 C7 C8 119.5(7) . .
N3 C7 H7 120.3 . .
C8 C7 H7 120.3 . .
N4 C8 C7 121.8(7) . .
N4 C8 N10 115.6(7) . .
C7 C8 N10 122.4(6) . .
N5 C9 C10 122.4(9) . .
N5 C9 N10 118.8(7) . .
C10 C9 N10 118.7(8) . .
N6 C10 C9 121.5(8) . .
N6 C10 H10 119.3 . .
C9 C10 H10 119.3 . .
N6 C11 C12 122.5(8) . .
N6 C11 H11 118.7 . .
C12 C11 H11 118.7 . .
N5 C12 C11 120.5(8) . .
N5 C12 N11 119.3(7) . .
C11 C12 N11 120.1(9) . .
N7 C13 C14 123.2(8) . .
N7 C13 N11 115.3(7) . .
C14 C13 N11 121.4(7) . .
N8 C14 C13 118.4(7) . .
N8 C14 H14 120.8 . .
C13 C14 H14 120.8 . .
N8 C15 C16 120.2(8) . .
N8 C15 H15 119.9 . .
C16 C15 H15 119.9 . .
N7 C16 N12 116.3(7) . .
N7 C16 C15 121.6(7) . .
N12 C16 C15 122.0(7) . .
N9 C17 H17A 109.5 . .
N9 C17 H17B 109.5 . .
H17A C17 H17B 109.5 . .
N9 C17 H17C 109.5 . .
H17A C17 H17C 109.5 . .
H17B C17 H17C 109.5 . .
N10 C18 H18A 109.5 . .
N10 C18 H18B 109.5 . .
H18A C18 H18B 109.5 . .
N10 C18 H18C 109.5 . .
H18A C18 H18C 109.5 . .
H18B C18 H18C 109.5 . .
N11 C19 H19A 109.5 . .
N11 C19 H19B 109.5 . .
H19A C19 H19B 109.5 . .
N11 C19 H19C 109.5 . .
H19A C19 H19C 109.5 . .
H19B C19 H19C 109.5 . .
N12 C20 H20A 109.5 . .
N12 C20 H20B 109.5 . .
H20A C20 H20B 109.5 . .
N12 C20 H20C 109.5 . .
H20A C20 H20C 109.5 . .
H20B C20 H20C 109.5 . .

loop_
_geom_bond_atom_site_label_1
_geom_bond_atom_site_label_2
_geom_bond_distance
_geom_bond_site_symmetry_2
Cu1 N1 2.048(6) .
Cu1 N1 2.049(6) 3_565
Cu1 I1 2.6264(14) .
Cu1 I2 2.6407(13) .
Cu1 Cu2 2.6894(14) .
Cu1 Cu2 2.6894(14) 3_565
Cu2 N6 2.000(6) .
Cu2 Cu2 2.4446(19) 3_565
Cu2 I3 2.5838(11) .
Cu2 I2 2.8493(15) .
Cu2 I1 2.8529(15) .
Cu3 N3 2.077(7) .
Cu3 N3 2.077(7) 2
Cu3 Cu4 2.591(2) .
Cu3 I4 2.6180(19) .
Cu3 I5 2.6575(15) .
Cu4 N8 2.082(7) 5_676
Cu4 N8 2.082(7) 6_576
Cu4 I5 2.6171(18) .
Cu4 I4 2.6447(15) .
I1 Cu2 2.8529(15) 3_565
I2 Cu2 2.8493(15) 3_565
I3 Cu2 2.5838(11) 3_565
N1 C4 1.338(9) .
N1 C1 1.342(8) .
N2 C2 1.345(11) .
N2 C3 1.369(11) .
N3 C7 1.330(11) .
N3 C6 1.347(9) .
N4 C8 1.345(8) .
N4 C5 1.368(10) .
N5 C12 1.340(11) .
N5 C9 1.353(11) .
N6 C10 1.300(10) .
N6 C11 1.336(10) .
N7 C16 1.324(9) .
N7 C13 1.341(9) .
N8 C15 1.342(10) .
N8 C14 1.360(10) .
N8 Cu4 2.082(7) 5_676
N9 C5 1.351(10) .
N9 C3 1.416(10) .
N9 C17 1.484(10) .
N10 C8 1.413(10) .
N10 C9 1.434(11) .
N10 C18 1.476(11) .
N11 C13 1.398(10) .
N11 C12 1.405(11) .
N11 C19 1.486(11) .
N12 C16 1.372(9) .
N12 C2 1.418(10) .
N12 C20 1.472(10) .
C1 C2 1.415(9) .
C1 H1 0.9500 .
C3 C4 1.392(8) .
C4 H4 0.9500 .
C5 C6 1.378(11) .
C6 H6 0.9500 .
C7 C8 1.408(12) .
C7 H7 0.9500 .
C9 C10 1.380(10) .
C10 H10 0.9500 .
C11 C12 1.386(10) .
C11 H11 0.9500 .
C13 C14 1.385(11) .
C14 H14 0.9500 .
C15 C16 1.399(11) .
C15 H15 0.9500 .
C17 H17A 0.9800 .
C17 H17B 0.9800 .
C17 H17C 0.9800 .
C18 H18A 0.9800 .
C18 H18B 0.9800 .
C18 H18C 0.9800 .
C19 H19A 0.9800 .
C19 H19B 0.9800 .
C19 H19C 0.9800 .
C20 H20A 0.9800 .
C20 H20B 0.9800 .
C20 H20C 0.9800 .

loop_
_geom_torsion_atom_site_label_1
_geom_torsion_atom_site_label_2
_geom_torsion_atom_site_label_3
_geom_torsion_atom_site_label_4
_geom_torsion
_geom_torsion_site_symmetry_1
_geom_torsion_site_symmetry_4
N1 Cu1 Cu2 N6 -1.0(3) . .
N1 Cu1 Cu2 N6 178.0(4) 3_565 .
I1 Cu1 Cu2 N6 -105.1(2) . .
I2 Cu1 Cu2 N6 102.7(2) . .
Cu2 Cu1 Cu2 N6 178.7(2) 3_565 .
N1 Cu1 Cu2 Cu2 -179.69(16) . 3_565
N1 Cu1 Cu2 Cu2 -0.7(3) 3_565 3_565
I1 Cu1 Cu2 Cu2 76.17(3) . 3_565
I2 Cu1 Cu2 Cu2 -75.99(3) . 3_565
N1 Cu1 Cu2 I3 179.58(17) . .
N1 Cu1 Cu2 I3 -1.4(4) 3_565 .
I1 Cu1 Cu2 I3 75.43(7) . .
I2 Cu1 Cu2 I3 -76.73(7) . .
Cu2 Cu1 Cu2 I3 -0.74(8) 3_565 .
N1 Cu1 Cu2 I2 -103.69(16) . .
N1 Cu1 Cu2 I2 75.3(4) 3_565 .
I1 Cu1 Cu2 I2 152.17(3) . .
Cu2 Cu1 Cu2 I2 75.99(3) 3_565 .
N1 Cu1 Cu2 I1 104.14(16) . .
N1 Cu1 Cu2 I1 -76.9(4) 3_565 .
I2 Cu1 Cu2 I1 -152.17(3) . .
Cu2 Cu1 Cu2 I1 -76.17(3) 3_565 .
N3 Cu3 Cu4 N8 -3.5(4) . 5_676
N3 Cu3 Cu4 N8 -179.7(3) 2 5_676
I4 Cu3 Cu4 N8 88.4(3) . 5_676
I5 Cu3 Cu4 N8 -91.6(3) . 5_676
N3 Cu3 Cu4 N8 179.7(3) . 6_576
N3 Cu3 Cu4 N8 3.5(4) 2 6_576
I4 Cu3 Cu4 N8 -88.4(3) . 6_576
I5 Cu3 Cu4 N8 91.6(3) . 6_576
N3 Cu3 Cu4 I5 88.1(2) . .
N3 Cu3 Cu4 I5 -88.1(2) 2 .
I4 Cu3 Cu4 I5 180.0 . .
N3 Cu3 Cu4 I4 -91.9(2) . .
N3 Cu3 Cu4 I4 91.9(2) 2 .
I5 Cu3 Cu4 I4 180.0 . .
N1 Cu1 I1 Cu2 -151.88(16) . 3_565
N1 Cu1 I1 Cu2 91.63(15) 3_565 3_565
I2 Cu1 I1 Cu2 -30.13(2) . 3_565
Cu2 Cu1 I1 Cu2 -60.25(5) . 3_565
N1 Cu1 I1 Cu2 -91.63(15) . .
N1 Cu1 I1 Cu2 151.88(16) 3_565 .
I2 Cu1 I1 Cu2 30.12(2) . .
Cu2 Cu1 I1 Cu2 60.25(5) 3_565 .
N6 Cu2 I1 Cu1 90.79(19) . .
Cu2 Cu2 I1 Cu1 -73.19(2) 3_565 .
I3 Cu2 I1 Cu1 -126.52(4) . .
I2 Cu2 I1 Cu1 -24.33(3) . .
N6 Cu2 I1 Cu2 163.97(18) . 3_565
I3 Cu2 I1 Cu2 -53.34(4) . 3_565
Cu1 Cu2 I1 Cu2 73.19(2) . 3_565
I2 Cu2 I1 Cu2 48.86(4) . 3_565
N1 Cu1 I2 Cu2 91.74(16) . .
N1 Cu1 I2 Cu2 -152.14(16) 3_565 .
I1 Cu1 I2 Cu2 -30.20(2) . .
Cu2 Cu1 I2 Cu2 -60.40(5) 3_565 .
N1 Cu1 I2 Cu2 152.14(16) . 3_565
N1 Cu1 I2 Cu2 -91.74(16) 3_565 3_565
I1 Cu1 I2 Cu2 30.20(2) . 3_565
Cu2 Cu1 I2 Cu2 60.40(5) . 3_565
N6 Cu2 I2 Cu1 -92.20(19) . .
Cu2 Cu2 I2 Cu1 73.09(2) 3_565 .
I3 Cu2 I2 Cu1 125.95(4) . .
I1 Cu2 I2 Cu1 24.22(3) . .
N6 Cu2 I2 Cu2 -165.30(18) . 3_565
I3 Cu2 I2 Cu2 52.86(4) . 3_565
Cu1 Cu2 I2 Cu2 -73.09(2) . 3_565
I1 Cu2 I2 Cu2 -48.87(4) . 3_565
N6 Cu2 I3 Cu2 -178.5(3) . 3_565
Cu1 Cu2 I3 Cu2 0.75(8) . 3_565
I2 Cu2 I3 Cu2 -54.82(4) . 3_565
I1 Cu2 I3 Cu2 55.35(4) . 3_565
N3 Cu3 I4 Cu4 125.2(2) . .
N3 Cu3 I4 Cu4 -125.2(2) 2 .
I5 Cu3 I4 Cu4 0.0 . .
N8 Cu4 I4 Cu3 -127.1(2) 5_676 .
N8 Cu4 I4 Cu3 127.1(2) 6_576 .
I5 Cu4 I4 Cu3 0.0 . .
N8 Cu4 I5 Cu3 126.5(2) 5_676 .
N8 Cu4 I5 Cu3 -126.5(2) 6_576 .
I4 Cu4 I5 Cu3 0.0 . .
N3 Cu3 I5 Cu4 -126.1(2) . .
N3 Cu3 I5 Cu4 126.1(2) 2 .
I4 Cu3 I5 Cu4 0.0 . .
N1 Cu1 N1 C4 -85.2(5) 3_565 .
I1 Cu1 N1 C4 160.5(4) . .
I2 Cu1 N1 C4 28.5(5) . .
Cu2 Cu1 N1 C4 94.3(5) . .
Cu2 Cu1 N1 C4 93.8(6) 3_565 .
N1 Cu1 N1 C1 88.0(5) 3_565 .
I1 Cu1 N1 C1 -26.3(5) . .
I2 Cu1 N1 C1 -158.3(4) . .
Cu2 Cu1 N1 C1 -92.5(5) . .
Cu2 Cu1 N1 C1 -93.0(6) 3_565 .
N3 Cu3 N3 C7 86.8(7) 2 .
Cu4 Cu3 N3 C7 -90.3(7) . .
I4 Cu3 N3 C7 -158.1(6) . .
I5 Cu3 N3 C7 -25.5(7) . .
N3 Cu3 N3 C6 -90.3(7) 2 .
Cu4 Cu3 N3 C6 92.7(7) . .
I4 Cu3 N3 C6 24.8(7) . .
I5 Cu3 N3 C6 157.5(6) . .
Cu2 Cu2 N6 C10 -87.1(9) 3_565 .
I3 Cu2 N6 C10 88.2(6) . .
Cu1 Cu2 N6 C10 -91.2(5) . .
I2 Cu2 N6 C10 -32.8(6) . .
I1 Cu2 N6 C10 -149.2(5) . .
Cu2 Cu2 N6 C11 95.3(8) 3_565 .
I3 Cu2 N6 C11 -89.4(6) . .
Cu1 Cu2 N6 C11 91.3(5) . .
I2 Cu2 N6 C11 149.6(5) . .
I1 Cu2 N6 C11 33.2(5) . .
C4 N1 C1 C2 1.7(10) . .
Cu1 N1 C1 C2 -171.7(5) . .
C3 N2 C2 C1 -0.2(10) . .
C3 N2 C2 N12 175.4(6) . .
N1 C1 C2 N2 -0.9(10) . .
N1 C1 C2 N12 -176.5(6) . .
C16 N12 C2 N2 -94.6(10) . .
C20 N12 C2 N2 62.2(12) . .
C16 N12 C2 C1 81.2(11) . .
C20 N12 C2 C1 -122.0(10) . .
C2 N2 C3 C4 0.7(10) . .
C2 N2 C3 N9 -175.8(6) . .
C5 N9 C3 N2 96.9(9) . .
C17 N9 C3 N2 -58.4(11) . .
C5 N9 C3 C4 -79.6(10) . .
C17 N9 C3 C4 125.1(9) . .
C1 N1 C4 C3 -1.3(9) . .
Cu1 N1 C4 C3 172.1(5) . .
N2 C3 C4 N1 0.1(10) . .
N9 C3 C4 N1 176.4(6) . .
C3 N9 C5 N4 11.8(13) . .
C17 N9 C5 N4 166.3(10) . .
C3 N9 C5 C6 -167.5(9) . .
C17 N9 C5 C6 -13.0(17) . .
C8 N4 C5 N9 -178.5(8) . .
C8 N4 C5 C6 0.8(13) . .
C7 N3 C6 C5 1.1(14) . .
Cu3 N3 C6 C5 178.2(7) . .
N9 C5 C6 N3 179.6(9) . .
N4 C5 C6 N3 0.3(15) . .
C6 N3 C7 C8 -3.6(13) . .
Cu3 N3 C7 C8 179.3(6) . .
C5 N4 C8 C7 -3.4(12) . .
C5 N4 C8 N10 -178.4(8) . .
N3 C7 C8 N4 4.8(13) . .
N3 C7 C8 N10 179.5(8) . .
C9 N10 C8 N4 -18.4(11) . .
C18 N10 C8 N4 -162.0(9) . .
C9 N10 C8 C7 166.6(8) . .
C18 N10 C8 C7 23.0(14) . .
C12 N5 C9 C10 0.8(10) . .
C12 N5 C9 N10 177.3(6) . .
C8 N10 C9 N5 -88.5(9) . .
C18 N10 C9 N5 56.5(11) . .
C8 N10 C9 C10 88.1(9) . .
C18 N10 C9 C10 -126.9(9) . .
C11 N6 C10 C9 2.3(10) . .
Cu2 N6 C10 C9 -175.4(5) . .
N5 C9 C10 N6 -1.9(11) . .
N10 C9 C10 N6 -178.3(6) . .
C10 N6 C11 C12 -1.9(10) . .
Cu2 N6 C11 C12 175.8(5) . .
C9 N5 C12 C11 -0.4(9) . .
C9 N5 C12 N11 -179.1(5) . .
N6 C11 C12 N5 0.9(10) . .
N6 C11 C12 N11 179.7(6) . .
C13 N11 C12 N5 91.7(9) . .
C19 N11 C12 N5 -52.5(11) . .
C13 N11 C12 C11 -87.0(9) . .
C19 N11 C12 C11 128.8(9) . .
C16 N7 C13 C14 0.5(13) . .
C16 N7 C13 N11 178.1(8) . .
C12 N11 C13 N7 17.2(12) . .
C19 N11 C13 N7 160.8(10) . .
C12 N11 C13 C14 -165.2(8) . .
C19 N11 C13 C14 -21.6(15) . .
C15 N8 C14 C13 1.9(13) . .
Cu4 N8 C14 C13 176.4(6) 5_676 .
N7 C13 C14 N8 -2.2(14) . .
N11 C13 C14 N8 -179.6(9) . .
C14 N8 C15 C16 -0.2(14) . .
Cu4 N8 C15 C16 -174.6(7) 5_676 .
C13 N7 C16 N12 179.1(8) . .
C13 N7 C16 C15 1.3(14) . .
C2 N12 C16 N7 -13.5(13) . .
C20 N12 C16 N7 -169.2(11) . .
C2 N12 C16 C15 164.4(9) . .
C20 N12 C16 C15 8.7(17) . .
N8 C15 C16 N7 -1.5(15) . .
N8 C15 C16 N12 -179.3(9) . .

loop_
_platon_squeeze_void_nr
_platon_squeeze_void_average_x
_platon_squeeze_void_average_y
_platon_squeeze_void_average_z
_platon_squeeze_void_volume
_platon_squeeze_void_count_electrons
_platon_squeeze_void_content
1 0.000 0.000 -0.037 277 72 ' '
2 0.500 0.000 -0.037 277 73 ' '
3 0.250 0.250 -0.052 523 187 ' '
4 0.750 0.250 -0.043 553 195 ' '
5 0.500 0.500 -0.036 277 73 ' '
6 1.000 0.500 -0.036 277 73 ' '
7 0.250 0.750 -0.029 552 194 ' '
8 0.750 0.750 -0.016 523 186 ' '
